data_7029817
loop_
_publ_author_name
'Zhang, Lei'
'Kuang, Xiaofei'
'Wu, Xiaoyuan'
'Yang, Wenbin'
'Lu, Canzhong'

_publ_section_title
;
 Supramolecular interactions induced hinge-like motion of a metal-organic
 framework accompanied by anisotropic thermal expansion.
;
_journal_issue 19
_journal_name_full 'Dalton transactions (Cambridge, England : 2003)'
_journal_page_first 7146
_journal_page_last 7152
_journal_paper_doi 10.1039/c3dt53580k
_journal_volume 43
_journal_year 2014
_chemical_formula_sum 'C72 H48 Ag4 Mo8 N24 O26'
_chemical_formula_weight 2864.34
_chemical_name_systematic
; 
 ? 
;
_space_group_IT_number 15
_symmetry_cell_setting monoclinic
_symmetry_space_group_name_Hall '-C 2yc'
_symmetry_space_group_name_H-M 'C 1 2/c 1'
_atom_sites_solution_hydrogens geom
_atom_sites_solution_primary direct
_atom_sites_solution_secondary difmap
_audit_creation_method SHELXL-97
_cell_angle_alpha 90.00
_cell_angle_beta 115.029(7)
_cell_angle_gamma 90.00
_cell_formula_units_Z 4
_cell_length_a 21.9302(11)
_cell_length_b 16.7795(8)
_cell_length_c 25.4880(18)
_cell_measurement_reflns_used 6451
_cell_measurement_temperature 500.00(10)
_cell_measurement_theta_max 27.4820
_cell_measurement_theta_min 3.1770
_cell_volume 8498.3(10)
_computing_structure_refinement 'SHELXL-97 (Sheldrick, 1997)'
_computing_structure_solution 'SHELXS-97 (Sheldrick, 1990)'
_diffrn_ambient_temperature 500.00(10)
_diffrn_detector_area_resol_mean 10.3503
_diffrn_measured_fraction_theta_full 0.957
_diffrn_measured_fraction_theta_max 0.957
_diffrn_measurement_device_type 'SuperNova, Dual, Cu at zero, Atlas'
_diffrn_measurement_method '\w scans'
_diffrn_radiation_monochromator mirror
_diffrn_radiation_source 'SuperNova (Mo) X-ray Source'
_diffrn_radiation_type MoK\a
_diffrn_radiation_wavelength 0.71073
_diffrn_reflns_av_R_equivalents 0.0364
_diffrn_reflns_av_sigmaI/netI 0.0448
_diffrn_reflns_limit_h_max 25
_diffrn_reflns_limit_h_min -26
_diffrn_reflns_limit_k_max 19
_diffrn_reflns_limit_k_min -15
_diffrn_reflns_limit_l_max 26
_diffrn_reflns_limit_l_min -30
_diffrn_reflns_number 18392
_diffrn_reflns_theta_full 25.00
_diffrn_reflns_theta_max 25.00
_diffrn_reflns_theta_min 3.07
_exptl_absorpt_coefficient_mu 2.128
_exptl_absorpt_correction_T_max 1.00000
_exptl_absorpt_correction_T_min 0.44401
_exptl_absorpt_correction_type multi-scan
_exptl_crystal_colour brown
_exptl_crystal_density_diffrn 2.239
_exptl_crystal_density_method 'not measured'
_exptl_crystal_description block-like
_exptl_crystal_F_000 5520
_exptl_crystal_size_max 0.34
_exptl_crystal_size_mid 0.09
_exptl_crystal_size_min 0.06
_refine_diff_density_max 2.243
_refine_diff_density_min -0.912
_refine_diff_density_rms 0.159
_refine_ls_extinction_method none
_refine_ls_goodness_of_fit_ref 1.072
_refine_ls_hydrogen_treatment constr
_refine_ls_matrix_type full
_refine_ls_number_parameters 605
_refine_ls_number_reflns 7171
_refine_ls_number_restraints 0
_refine_ls_restrained_S_all 1.072
_refine_ls_R_factor_all 0.0793
_refine_ls_R_factor_gt 0.0578
_refine_ls_shift/su_max 0.001
_refine_ls_shift/su_mean 0.000
_refine_ls_structure_factor_coef Fsqd
_refine_ls_weighting_details 'calc w=1/[\s^2^(Fo^2^)+(0.0989P)^2^+60.6199P] where P=(Fo^2^+2Fc^2^)/3'
_refine_ls_weighting_scheme calc
_refine_ls_wR_factor_gt 0.1657
_refine_ls_wR_factor_ref 0.1879
_reflns_number_gt 5268
_reflns_number_total 7171
_reflns_threshold_expression >2sigma(I)
_cod_data_source_file c3dt53580k2.cif
_cod_data_source_block B_500K
_cod_depositor_comments
;Adding full bibliography for
 ./tmp-cod-update-bibliographies-12899/cifs/7029817.cif.
;
_cod_original_cell_volume 8498.3(8)
_cod_original_sg_symbol_H-M C2/c
_cod_database_code 7029817

loop_
_symmetry_equiv_pos_as_xyz
'x, y, z'
'-x, y, -z+1/2'
'x+1/2, y+1/2, z'
'-x+1/2, y+1/2, -z+1/2'
'-x, -y, -z'
'x, -y, z-1/2'
'-x+1/2, -y+1/2, -z'
'x+1/2, -y+1/2, z-1/2'

loop_
_atom_site_label
_atom_site_type_symbol
_atom_site_fract_x
_atom_site_fract_y
_atom_site_fract_z
_atom_site_U_iso_or_equiv
_atom_site_adp_type
_atom_site_occupancy
_atom_site_symmetry_multiplicity
_atom_site_calc_flag
_atom_site_refinement_flags
Ag1 Ag 0.34423(4) 0.45588(6) -0.63369(3) 0.0677(3) Uani 1 1 d .
Ag2 Ag 0.32111(5) 0.75773(6) -0.13403(4) 0.0774(3) Uani 1 1 d .
C6 C 0.5976(4) 0.9718(5) -0.0014(4) 0.0377(18) Uani 1 1 d .
C10 C 0.0324(5) 0.8091(6) -0.5918(4) 0.056(3) Uani 1 1 d .
H10B H 0.0537 0.7878 -0.6133 0.067 Uiso 1 1 calc R
C12 C 0.7762(5) 1.1387(5) 0.0070(4) 0.050(2) Uani 1 1 d .
H12B H 0.7969 1.1347 0.0472 0.060 Uiso 1 1 calc R
C14 C 0.0597(4) 0.7995(5) -0.5329(4) 0.041(2) Uani 1 1 d .
C15 C 0.2973(4) 0.5833(5) -0.4971(4) 0.042(2) Uani 1 1 d .
H15A H 0.3194 0.5873 -0.4570 0.050 Uiso 1 1 calc R
C18 C 0.1228(4) 0.7556(5) -0.5007(4) 0.042(2) Uani 1 1 d .
C19 C 0.5035(4) 0.8857(6) -0.0061(4) 0.048(2) Uani 1 1 d .
H19A H 0.5232 0.8841 0.0341 0.058 Uiso 1 1 calc R
C24 C 0.5326(4) 0.9279(5) -0.0356(4) 0.0388(18) Uani 1 1 d .
C25 C 0.6815(4) 1.0524(5) 0.0044(4) 0.043(2) Uani 1 1 d .
C26 C 0.2093(4) 0.7251(5) -0.4149(4) 0.0405(19) Uani 1 1 d .
C27 C 0.7137(4) 1.1017(5) -0.0250(4) 0.041(2) Uani 1 1 d .
C28 C 0.7196(4) 1.1525(5) -0.1102(4) 0.046(2) Uani 1 1 d .
H28A H 0.7003 1.1564 -0.1503 0.055 Uiso 1 1 calc R
C29 C 0.4435(5) 0.8450(6) -0.0380(4) 0.050(2) Uani 1 1 d .
H29A H 0.4241 0.8161 -0.0178 0.060 Uiso 1 1 calc R
C31 C 0.7117(4) 0.9917(6) 0.1500(4) 0.046(2) Uani 1 1 d .
C32 C 0.2348(4) 0.6208(5) -0.5280(4) 0.043(2) Uani 1 1 d .
C35 C 0.2357(5) 0.5645(6) -0.6133(4) 0.054(2) Uani 1 1 d .
H35A H 0.2147 0.5586 -0.6533 0.064 Uiso 1 1 calc R
C36 C 0.2426(5) 0.7363(6) -0.3512(4) 0.047(2) Uani 1 1 d .
C37 C 0.6787(5) 0.9554(7) 0.1792(5) 0.065(3) Uani 1 1 d .
H37A H 0.6349 0.9371 0.1589 0.078 Uiso 1 1 calc R
C38 C 0.0249(5) 0.8342(6) -0.5034(4) 0.052(2) Uani 1 1 d .
H38A H 0.0419 0.8308 -0.4633 0.063 Uiso 1 1 calc R
C39 C 0.8063(5) 1.1812(6) -0.0224(5) 0.057(3) Uani 1 1 d .
H39A H 0.8472 1.2063 -0.0011 0.068 Uiso 1 1 calc R
C40 C 0.6794(4) 1.0025(5) 0.0848(4) 0.043(2) Uani 1 1 d .
C41 C 0.2041(5) 0.6093(6) -0.5867(4) 0.053(2) Uani 1 1 d .
H41A H 0.1620 0.6315 -0.6086 0.064 Uiso 1 1 calc R
C42 C 0.2047(4) 0.6712(5) -0.4980(4) 0.0387(19) Uani 1 1 d .
C43 C 0.6855(4) 1.1105(5) -0.0838(4) 0.046(2) Uani 1 1 d .
H43A H 0.6436 1.0884 -0.1061 0.056 Uiso 1 1 calc R
C44 C 0.3249(5) 0.5409(6) -0.5275(4) 0.051(2) Uani 1 1 d .
H44A H 0.3672 0.5187 -0.5071 0.062 Uiso 1 1 calc R
C46 C 0.5011(5) 0.9286(6) -0.0955(4) 0.053(2) Uani 1 1 d .
H46A H 0.5189 0.9579 -0.1167 0.063 Uiso 1 1 calc R
C48 C -0.0275(5) 0.8510(7) -0.6191(4) 0.055(2) Uani 1 1 d .
H48A H -0.0451 0.8583 -0.6590 0.066 Uiso 1 1 calc R
C49 C 0.8059(6) 1.0046(8) 0.2403(5) 0.070(3) Uani 1 1 d .
H49A H 0.8495 1.0231 0.2614 0.084 Uiso 1 1 calc R
C50 C 0.2135(5) 0.7860(7) -0.3244(5) 0.064(3) Uani 1 1 d .
H50A H 0.1738 0.8131 -0.3459 0.077 Uiso 1 1 calc R
C51 C -0.0332(5) 0.8723(7) -0.5340(5) 0.062(3) Uani 1 1 d .
H51A H -0.0557 0.8945 -0.5137 0.074 Uiso 1 1 calc R
C52 C 0.7107(5) 0.9463(8) 0.2379(4) 0.075(4) Uani 1 1 d .
H52A H 0.6873 0.9229 0.2569 0.089 Uiso 1 1 calc R
C53 C 0.2452(7) 0.7937(8) -0.2654(5) 0.074(3) Uani 1 1 d .
H53A H 0.2266 0.8284 -0.2478 0.089 Uiso 1 1 calc R
C55 C 0.4431(5) 0.8854(7) -0.1230(4) 0.063(3) Uani 1 1 d .
H55A H 0.4238 0.8838 -0.1633 0.075 Uiso 1 1 calc R
C56 C 0.7774(5) 1.0152(7) 0.1808(5) 0.063(3) Uani 1 1 d .
H56A H 0.8020 1.0374 0.1623 0.076 Uiso 1 1 calc R
C58 C 0.3020(5) 0.6998(7) -0.3180(4) 0.062(3) Uani 1 1 d .
H58A H 0.3245 0.6688 -0.3346 0.074 Uiso 1 1 calc R
C59 C 0.3278(6) 0.7108(8) -0.2582(5) 0.078(4) Uani 1 1 d .
H59A H 0.3676 0.6845 -0.2353 0.093 Uiso 1 1 calc R
N1 N 0.2951(4) 0.5295(5) -0.5842(3) 0.0510(19) Uani 1 1 d .
N2 N -0.0606(4) 0.8807(5) -0.5906(3) 0.0515(19) Uani 1 1 d .
N3 N 0.3004(5) 0.7551(6) -0.2320(4) 0.069(3) Uani 1 1 d .
N4 N 0.2368(4) 0.6773(5) -0.4400(3) 0.0459(18) Uani 1 1 d .
N5 N 0.1476(4) 0.7095(4) -0.5303(3) 0.0442(17) Uani 1 1 d .
N6 N 0.1523(4) 0.7655(5) -0.4434(3) 0.0468(18) Uani 1 1 d .
N7 N 0.7792(4) 1.1876(5) -0.0799(3) 0.0497(19) Uani 1 1 d .
N8 N 0.4127(4) 0.8453(5) -0.0952(3) 0.0507(19) Uani 1 1 d .
N9 N 0.7751(4) 0.9698(6) 0.2695(4) 0.066(2) Uani 1 1 d .
N10 N 0.6249(3) 1.0135(4) -0.0295(3) 0.0431(17) Uani 1 1 d .
N11 N 0.7107(4) 1.0490(5) 0.0625(3) 0.0475(18) Uani 1 1 d .
N12 N 0.6223(4) 0.9623(4) 0.0561(3) 0.0454(17) Uani 1 1 d .
Mo1 Mo 0.5000 0.46806(9) -0.7500 0.0671(4) Uani 1 2 d S
Mo2 Mo 0.49857(4) 0.59027(5) -0.63878(3) 0.0446(2) Uani 1 1 d .
Mo3 Mo 0.49269(4) 0.78953(5) -0.64193(3) 0.0469(2) Uani 1 1 d .
Mo4 Mo 0.5000 0.90685(9) -0.7500 0.0656(4) Uani 1 2 d S
Mo5 Mo 0.40751(4) 0.69202(5) -0.78956(3) 0.0440(2) Uani 1 1 d .
O1 O 0.5638(9) 0.4059(10) -0.7100(9) 0.220(9) Uani 1 1 d .
O2 O 0.4668(5) 0.5153(5) -0.7050(4) 0.093(3) Uani 1 1 d .
O3 O 0.5538(5) 0.5341(8) -0.5842(4) 0.128(5) Uani 1 1 d .
O4 O 0.4287(4) 0.5794(7) -0.6298(4) 0.099(3) Uani 1 1 d .
O5 O 0.5331(5) 0.6885(5) -0.6057(4) 0.084(2) Uani 1 1 d .
O6 O 0.4472(5) 0.6865(5) -0.7147(4) 0.094(3) Uani 1 1 d .
O7 O 0.4244(5) 0.6038(6) -0.8228(4) 0.098(3) Uani 1 1 d .
O8 O 0.3234(4) 0.6952(5) -0.8177(4) 0.087(3) Uani 1 1 d .
O9 O 0.4227(5) 0.7884(7) -0.6293(5) 0.109(3) Uani 1 1 d .
O10 O 0.5465(5) 0.8457(8) -0.5896(4) 0.129(5) Uani 1 1 d .
O11 O 0.4550(5) 0.8574(6) -0.7102(4) 0.103(3) Uani 1 1 d .
O12 O 0.4334(5) 0.7783(5) -0.8173(4) 0.087(3) Uani 1 1 d .
O13 O 0.5594(7) 0.9652(8) -0.7044(6) 0.148(5) Uani 1 1 d .

loop_
_atom_site_aniso_label
_atom_site_aniso_U_11
_atom_site_aniso_U_22
_atom_site_aniso_U_33
_atom_site_aniso_U_23
_atom_site_aniso_U_13
_atom_site_aniso_U_12
Ag1 0.0548(5) 0.0949(7) 0.0484(5) 0.0073(4) 0.0169(4) 0.0266(4)
Ag2 0.0747(6) 0.1060(8) 0.0477(5) 0.0026(5) 0.0222(5) -0.0368(5)
C6 0.030(4) 0.040(5) 0.039(5) -0.002(4) 0.011(4) 0.000(3)
C10 0.053(6) 0.079(7) 0.035(5) 0.007(5) 0.019(5) 0.015(5)
C12 0.054(5) 0.054(6) 0.041(5) 0.001(4) 0.018(5) -0.011(4)
C14 0.044(5) 0.039(5) 0.043(5) 0.003(4) 0.020(4) 0.004(4)
C15 0.032(4) 0.050(5) 0.040(5) 0.001(4) 0.011(4) 0.003(4)
C18 0.039(5) 0.046(5) 0.043(5) 0.000(4) 0.019(4) -0.003(4)
C19 0.045(5) 0.060(6) 0.037(5) 0.002(4) 0.015(5) -0.003(4)
C24 0.030(4) 0.046(5) 0.036(5) 0.005(4) 0.009(4) -0.002(4)
C25 0.036(5) 0.048(5) 0.044(5) -0.007(4) 0.016(4) -0.005(4)
C26 0.037(5) 0.048(5) 0.034(5) 0.002(4) 0.012(4) 0.009(4)
C27 0.038(5) 0.036(4) 0.052(5) 0.004(4) 0.022(4) 0.003(4)
C28 0.038(5) 0.051(5) 0.039(5) 0.011(4) 0.006(4) 0.000(4)
C29 0.050(5) 0.057(6) 0.042(5) 0.002(4) 0.017(5) -0.011(4)
C31 0.046(5) 0.059(6) 0.026(4) 0.000(4) 0.009(4) -0.006(4)
C32 0.049(5) 0.041(5) 0.041(5) 0.000(4) 0.020(4) -0.002(4)
C35 0.061(6) 0.061(6) 0.040(5) 0.001(5) 0.022(5) 0.015(5)
C36 0.047(5) 0.053(5) 0.041(5) 0.007(4) 0.019(5) 0.008(4)
C37 0.047(6) 0.088(8) 0.052(6) 0.015(6) 0.013(5) -0.014(5)
C38 0.044(5) 0.079(7) 0.031(5) -0.002(4) 0.013(4) 0.022(5)
C39 0.039(5) 0.068(7) 0.061(7) 0.007(5) 0.018(5) -0.013(4)
C40 0.040(5) 0.048(5) 0.037(5) 0.005(4) 0.013(4) 0.003(4)
C41 0.049(5) 0.061(6) 0.047(6) 0.004(5) 0.018(5) 0.013(5)
C42 0.036(5) 0.038(4) 0.043(5) 0.000(4) 0.018(4) -0.003(4)
C43 0.037(5) 0.052(5) 0.046(5) 0.011(4) 0.014(4) -0.002(4)
C44 0.039(5) 0.061(6) 0.050(6) -0.004(5) 0.016(5) 0.002(4)
C46 0.052(6) 0.057(6) 0.048(6) 0.005(5) 0.021(5) -0.008(5)
C48 0.046(5) 0.082(7) 0.033(5) 0.000(5) 0.012(5) 0.002(5)
C49 0.051(6) 0.094(9) 0.046(6) 0.005(6) 0.002(6) -0.010(6)
C50 0.055(6) 0.089(8) 0.050(6) 0.003(5) 0.023(5) 0.023(6)
C51 0.064(6) 0.074(7) 0.056(7) 0.003(5) 0.033(6) 0.028(6)
C52 0.055(7) 0.128(11) 0.031(5) 0.024(6) 0.008(5) -0.003(7)
C53 0.090(9) 0.088(9) 0.048(7) -0.005(6) 0.033(7) 0.019(7)
C55 0.050(6) 0.086(8) 0.042(6) -0.002(5) 0.010(5) -0.020(5)
C56 0.048(6) 0.075(7) 0.055(7) 0.011(5) 0.012(5) -0.009(5)
C58 0.056(6) 0.079(7) 0.041(6) -0.008(5) 0.012(5) 0.019(5)
C59 0.066(7) 0.112(10) 0.041(6) 0.006(6) 0.008(6) 0.028(7)
N1 0.056(5) 0.053(5) 0.049(5) 0.000(4) 0.027(4) 0.010(4)
N2 0.042(4) 0.064(5) 0.039(4) 0.006(4) 0.009(4) 0.018(4)
N3 0.075(6) 0.092(7) 0.038(5) 0.003(5) 0.021(5) 0.012(5)
N4 0.036(4) 0.056(5) 0.044(5) -0.002(3) 0.016(4) 0.005(3)
N5 0.040(4) 0.051(4) 0.040(4) 0.004(3) 0.016(4) 0.008(3)
N6 0.044(4) 0.061(5) 0.036(4) 0.004(4) 0.017(4) 0.011(4)
N7 0.049(5) 0.058(5) 0.044(5) 0.009(4) 0.021(4) 0.003(4)
N8 0.044(4) 0.059(5) 0.044(5) -0.008(4) 0.013(4) -0.015(4)
N9 0.055(5) 0.084(7) 0.043(5) 0.004(4) 0.006(5) 0.002(5)
N10 0.038(4) 0.046(4) 0.043(4) -0.002(3) 0.016(4) -0.006(3)
N11 0.041(4) 0.058(5) 0.041(4) -0.001(4) 0.015(4) -0.010(3)
N12 0.038(4) 0.053(4) 0.040(4) 0.005(3) 0.011(4) -0.008(3)
Mo1 0.0737(9) 0.0729(9) 0.0752(10) 0.000 0.0513(8) 0.000
Mo2 0.0472(5) 0.0527(5) 0.0335(4) 0.0022(3) 0.0168(4) -0.0002(3)
Mo3 0.0559(5) 0.0501(5) 0.0404(5) -0.0083(3) 0.0258(4) 0.0002(4)
Mo4 0.0646(8) 0.0864(10) 0.0437(7) 0.000 0.0208(7) 0.000
Mo5 0.0367(4) 0.0475(5) 0.0434(5) 0.0049(3) 0.0126(4) 0.0003(3)
O1 0.206(15) 0.152(13) 0.34(2) 0.082(15) 0.151(17) 0.119(12)
O2 0.126(8) 0.079(6) 0.082(6) -0.007(5) 0.051(6) -0.001(5)
O3 0.076(6) 0.221(14) 0.071(6) 0.052(7) 0.015(5) 0.036(7)
O4 0.079(6) 0.141(9) 0.080(6) -0.001(6) 0.036(5) -0.039(6)
O5 0.093(6) 0.091(6) 0.073(6) 0.004(4) 0.040(5) -0.006(5)
O6 0.133(8) 0.074(6) 0.064(5) 0.008(4) 0.032(6) 0.000(5)
O7 0.111(7) 0.100(7) 0.097(7) -0.026(5) 0.058(6) -0.042(6)
O8 0.049(4) 0.081(6) 0.125(8) 0.036(5) 0.030(5) 0.006(4)
O9 0.090(7) 0.142(9) 0.110(8) -0.002(7) 0.057(6) 0.011(6)
O10 0.116(8) 0.207(12) 0.087(7) -0.072(8) 0.064(7) -0.084(8)
O11 0.120(8) 0.103(7) 0.105(7) 0.004(6) 0.067(7) 0.014(6)
O12 0.090(6) 0.089(6) 0.101(7) 0.010(5) 0.059(6) 0.010(5)
O13 0.129(10) 0.121(10) 0.151(11) -0.027(8) 0.018(8) 0.002(8)

loop_
_atom_type_symbol
_atom_type_description
_atom_type_scat_dispersion_real
_atom_type_scat_dispersion_imag
_atom_type_scat_source
C C 0.0033 0.0016 'International Tables Vol C Tables 4.2.6.8 and 6.1.1.4'
H H 0.0000 0.0000 'International Tables Vol C Tables 4.2.6.8 and 6.1.1.4'
N N 0.0061 0.0033 'International Tables Vol C Tables 4.2.6.8 and 6.1.1.4'
O O 0.0106 0.0060 'International Tables Vol C Tables 4.2.6.8 and 6.1.1.4'
Mo Mo -1.6832 0.6857 'International Tables Vol C Tables 4.2.6.8 and 6.1.1.4'
Ag Ag -0.8971 1.1015 'International Tables Vol C Tables 4.2.6.8 and 6.1.1.4'

loop_
_geom_angle_atom_site_label_1
_geom_angle_atom_site_label_2
_geom_angle_atom_site_label_3
_geom_angle
_geom_angle_site_symmetry_1
_geom_angle_site_symmetry_3
N2 Ag1 N9 128.8(3) 3_545 3_444
N2 Ag1 N1 124.8(3) 3_545 .
N9 Ag1 N1 106.3(3) 3_444 .
N7 Ag2 N8 124.1(3) 3_445 .
N7 Ag2 N3 133.6(3) 3_445 .
N8 Ag2 N3 102.0(3) . .
N10 C6 N12 126.3(7) . .
N10 C6 C24 118.8(7) . .
N12 C6 C24 114.9(7) . .
C14 C10 C48 119.5(8) . .
C39 C12 C27 118.8(9) . .
C10 C14 C38 116.9(8) . .
C10 C14 C18 122.9(8) . .
C38 C14 C18 120.3(8) . .
C44 C15 C32 118.4(8) . .
N6 C18 N5 124.2(8) . .
N6 C18 C14 117.0(7) . .
N5 C18 C14 118.8(8) . .
C24 C19 C29 118.4(8) . .
C19 C24 C46 118.5(8) . .
C19 C24 C6 118.7(7) . .
C46 C24 C6 122.8(7) . .
N11 C25 N10 124.6(8) . .
N11 C25 C27 118.4(8) . .
N10 C25 C27 117.0(8) . .
N4 C26 N6 124.1(8) . .
N4 C26 C36 119.6(7) . .
N6 C26 C36 116.4(7) . .
C43 C27 C12 117.8(8) . .
C43 C27 C25 121.6(8) . .
C12 C27 C25 120.5(8) . .
N7 C28 C43 122.4(8) . .
N8 C29 C19 123.7(8) . .
C56 C31 C37 118.7(9) . .
C56 C31 C40 118.8(8) . .
C37 C31 C40 122.3(8) . .
C41 C32 C15 117.3(8) . .
C41 C32 C42 121.9(8) . .
C15 C32 C42 120.8(8) . .
N1 C35 C41 123.0(9) . .
C58 C36 C50 118.8(9) . .
C58 C36 C26 121.3(8) . .
C50 C36 C26 119.8(8) . .
C52 C37 C31 119.8(10) . .
C51 C38 C14 119.0(9) . .
N7 C39 C12 122.9(9) . .
N11 C40 N12 127.0(8) . .
N11 C40 C31 117.2(8) . .
N12 C40 C31 115.8(7) . .
C32 C41 C35 119.8(9) . .
N5 C42 N4 124.0(7) . .
N5 C42 C32 117.7(8) . .
N4 C42 C32 118.2(7) . .
C27 C43 C28 120.0(8) . .
N1 C44 C15 124.2(9) . .
C55 C46 C24 118.9(9) . .
N2 C48 C10 122.5(9) . .
N9 C49 C56 124.6(10) . .
C53 C50 C36 118.0(10) . .
N2 C51 C38 124.6(8) . .
N9 C52 C37 122.8(10) . .
N3 C53 C50 124.3(10) . .
N8 C55 C46 123.6(9) . .
C31 C56 C49 117.8(10) . .
C36 C58 C59 117.2(9) . .
N3 C59 C58 124.9(10) . .
C44 N1 C35 117.2(8) . .
C44 N1 Ag1 122.7(6) . .
C35 N1 Ag1 120.0(6) . .
C51 N2 C48 117.4(8) . .
C51 N2 Ag1 119.2(6) . 3_455
C48 N2 Ag1 123.1(6) . 3_455
C59 N3 C53 116.5(9) . .
C59 N3 Ag2 129.2(8) . .
C53 N3 Ag2 113.0(7) . .
C26 N4 C42 116.3(7) . .
C42 N5 C18 115.2(7) . .
C26 N6 C18 116.2(7) . .
C39 N7 C28 118.1(8) . .
C39 N7 Ag2 126.9(6) . 3
C28 N7 Ag2 115.0(6) . 3
C29 N8 C55 116.7(8) . .
C29 N8 Ag2 114.2(6) . .
C55 N8 Ag2 128.3(6) . .
C49 N9 C52 116.2(9) . .
C49 N9 Ag1 112.6(7) . 3_556
C52 N9 Ag1 131.1(7) . 3_556
C6 N10 C25 114.8(7) . .
C40 N11 C25 114.2(7) . .
C40 N12 C6 113.1(7) . .
O1 Mo1 O1 104.1(15) 2_653 .
O1 Mo1 O2 110.1(8) 2_653 2_653
O1 Mo1 O2 101.7(7) . 2_653
O1 Mo1 O2 101.7(7) 2_653 .
O1 Mo1 O2 110.1(8) . .
O2 Mo1 O2 127.3(6) 2_653 .
O4 Mo2 O3 102.0(5) . .
O4 Mo2 O5 105.0(5) . .
O3 Mo2 O5 96.2(5) . .
O4 Mo2 O2 92.0(4) . .
O3 Mo2 O2 102.6(6) . .
O5 Mo2 O2 151.4(4) . .
O4 Mo2 O7 164.5(4) . 2_653
O3 Mo2 O7 90.3(4) . 2_653
O5 Mo2 O7 82.8(4) . 2_653
O2 Mo2 O7 75.9(4) . 2_653
O4 Mo2 O6 92.3(5) . .
O3 Mo2 O6 164.7(5) . .
O5 Mo2 O6 74.4(4) . .
O2 Mo2 O6 82.3(3) . .
O7 Mo2 O6 76.6(3) 2_653 .
O10 Mo3 O9 104.4(5) . .
O10 Mo3 O11 106.0(6) . .
O9 Mo3 O11 95.8(5) . .
O10 Mo3 O5 95.0(6) . .
O9 Mo3 O5 99.6(5) . .
O11 Mo3 O5 150.0(4) . .
O10 Mo3 O12 90.7(4) . 2_653
O9 Mo3 O12 164.4(5) . 2_653
O11 Mo3 O12 75.9(4) . 2_653
O5 Mo3 O12 82.8(3) . 2_653
O10 Mo3 O6 161.5(5) . .
O9 Mo3 O6 91.4(5) . .
O11 Mo3 O6 81.5(4) . .
O5 Mo3 O6 72.6(3) . .
O12 Mo3 O6 74.5(3) 2_653 .
O13 Mo4 O13 107.3(9) . 2_653
O13 Mo4 O11 108.6(6) . .
O13 Mo4 O11 101.8(6) 2_653 .
O13 Mo4 O11 101.8(6) . 2_653
O13 Mo4 O11 108.6(6) 2_653 2_653
O11 Mo4 O11 127.6(6) . 2_653
O8 Mo5 O6 115.0(5) . .
O8 Mo5 O12 106.2(4) . .
O6 Mo5 O12 112.3(4) . .
O8 Mo5 O7 103.4(5) . .
O6 Mo5 O7 111.3(5) . .
O12 Mo5 O7 108.1(4) . .
Mo1 O2 Mo2 137.5(6) . .
Mo2 O5 Mo3 122.5(5) . .
Mo5 O6 Mo2 140.2(5) . .
Mo5 O6 Mo3 131.2(4) . .
Mo2 O6 Mo3 87.9(3) . .
Mo5 O7 Mo2 127.6(4) . 2_653
Mo4 O11 Mo3 128.2(5) . .
Mo5 O12 Mo3 130.5(5) . 2_653

loop_
_geom_bond_atom_site_label_1
_geom_bond_atom_site_label_2
_geom_bond_distance
_geom_bond_site_symmetry_2
Ag1 N2 2.283(7) 3_545
Ag1 N9 2.297(8) 3_444
Ag1 N1 2.329(7) .
Ag2 N7 2.283(7) 3_445
Ag2 N8 2.343(7) .
Ag2 N3 2.342(8) .
C6 N10 1.312(10) .
C6 N12 1.340(11) .
C6 C24 1.510(11) .
C10 C14 1.369(13) .
C10 C48 1.389(14) .
C12 C39 1.388(12) .
C12 C27 1.408(12) .
C14 C38 1.403(12) .
C14 C18 1.473(12) .
C15 C44 1.365(12) .
C15 C32 1.409(12) .
C18 N6 1.334(11) .
C18 N5 1.346(11) .
C19 C24 1.372(12) .
C19 C29 1.397(13) .
C24 C46 1.383(12) .
C25 N11 1.341(11) .
C25 N10 1.345(11) .
C25 C27 1.481(12) .
C26 N4 1.319(11) .
C26 N6 1.335(11) .
C26 C36 1.484(12) .
C27 C43 1.365(12) .
C28 N7 1.341(12) .
C28 C43 1.390(12) .
C29 N8 1.322(12) .
C31 C56 1.374(13) .
C31 C37 1.379(13) .
C31 C40 1.517(12) .
C32 C41 1.372(13) .
C32 C42 1.470(12) .
C35 N1 1.332(12) .
C35 C41 1.378(13) .
C36 C58 1.362(13) .
C36 C50 1.391(13) .
C37 C52 1.366(14) .
C38 C51 1.342(13) .
C39 N7 1.330(13) .
C40 N11 1.316(11) .
C40 N12 1.335(11) .
C42 N5 1.336(11) .
C42 N4 1.346(11) .
C44 N1 1.324(12) .
C46 C55 1.370(13) .
C48 N2 1.322(11) .
C49 N9 1.332(14) .
C49 C56 1.387(15) .
C50 C53 1.370(15) .
C51 N2 1.315(12) .
C52 N9 1.355(14) .
C53 N3 1.316(15) .
C55 N8 1.344(12) .
C58 C59 1.396(15) .
C59 N3 1.305(14) .
N2 Ag1 2.283(7) 3_455
N7 Ag2 2.283(7) 3
N9 Ag1 2.297(8) 3_556
Mo1 O1 1.697(14) 2_653
Mo1 O1 1.697(14) .
Mo1 O2 1.784(9) 2_653
Mo1 O2 1.784(9) .
Mo2 O4 1.653(8) .
Mo2 O3 1.693(9) .
Mo2 O5 1.861(9) .
Mo2 O2 1.980(9) .
Mo2 O7 2.295(9) 2_653
Mo2 O6 2.403(9) .
Mo3 O10 1.651(9) .
Mo3 O9 1.696(9) .
Mo3 O11 1.947(10) .
Mo3 O5 1.954(9) .
Mo3 O12 2.273(8) 2_653
Mo3 O6 2.420(9) .
Mo4 O13 1.651(12) .
Mo4 O13 1.651(12) 2_653
Mo4 O11 1.881(9) .
Mo4 O11 1.881(9) 2_653
Mo5 O8 1.674(7) .
Mo5 O6 1.733(9) .
Mo5 O12 1.805(9) .
Mo5 O7 1.820(10) .
O7 Mo2 2.295(9) 2_653
O12 Mo3 2.273(8) 2_653
